data_7156172
loop_
_publ_author_name
'Zhou, Minghui'
'Su, Qin'
'Addepalli, Yesu'
'He, Yun'
'Wang, Zhen'

_publ_section_title
;
 An asymmetric Mannich reaction of \a-diazocarbonyl compounds and
 N-sulfonyl cyclic ketimines catalyzed by complexes generated from chiral
 and achiral phosphines with gold(i).
;
_journal_issue 16
_journal_name_full 'Organic &amp; biomolecular chemistry'
_journal_page_first 2923
_journal_page_last 2931
_journal_paper_doi 10.1039/c8ob00577j
_journal_volume 16
_journal_year 2018
_chemical_formula_moiety 'C14 H16 Cl N3 O6 S'
_chemical_formula_sum 'C14 H16 Cl N3 O6 S'
_chemical_formula_weight 389.81
_space_group_crystal_system triclinic
_space_group_IT_number 2
_space_group_name_Hall '-P 1'
_space_group_name_H-M_alt 'P -1'
_symmetry_space_group_name_Hall '-P 1'
_symmetry_space_group_name_H-M 'P -1'
_atom_sites_solution_hydrogens mixed
_atom_sites_solution_primary direct
_audit_creation_date 2017-05-26
_audit_creation_method
;
Olex2 1.2
(compiled 2017.03.28 svn.r3405 for OlexSys, GUI svn.r5337)
;
_audit_update_record
;
2017-10-18 deposited with the CCDC.
2018-03-23 downloaded from the CCDC.
;
_cell_angle_alpha 70.829(4)
_cell_angle_beta 76.104(4)
_cell_angle_gamma 67.503(5)
_cell_formula_units_Z 2
_cell_length_a 7.8621(4)
_cell_length_b 10.1290(5)
_cell_length_c 12.5926(5)
_cell_measurement_reflns_used 2775
_cell_measurement_temperature 293(2)
_cell_measurement_theta_max 29.0510
_cell_measurement_theta_min 3.4790
_cell_volume 867.55(8)
_computing_cell_refinement
;
CrysAlisPro, Agilent Technologies,
Version 1.171.37.35 (release 13-08-2014 CrysAlis171 .NET)
(compiled Aug 13 2014,18:06:01)
;
_computing_data_collection
;
CrysAlisPro, Agilent Technologies,
Version 1.171.37.35 (release 13-08-2014 CrysAlis171 .NET)
(compiled Aug 13 2014,18:06:01)
;
_computing_data_reduction
;
CrysAlisPro, Agilent Technologies,
Version 1.171.37.35 (release 13-08-2014 CrysAlis171 .NET)
(compiled Aug 13 2014,18:06:01)
;
_computing_molecular_graphics 'Olex2 (Dolomanov et al., 2009)'
_computing_publication_material 'Olex2 (Dolomanov et al., 2009)'
_computing_structure_refinement 'ShelXL (Sheldrick, 2015)'
_computing_structure_solution 'ShelXS (Sheldrick, 2008)'
_diffrn_ambient_temperature 293.15
_diffrn_detector 'CCD plate'
_diffrn_detector_area_resol_mean 16.0874
_diffrn_detector_type Eos
_diffrn_measured_fraction_theta_full 0.998
_diffrn_measured_fraction_theta_max 0.998
_diffrn_measurement_details
;
#__ type_ start__ end____ width___ exp.time_
  1 omega  -25.00   23.00   0.8000   55.0000
omega____ theta____ kappa____ phi______ frames
    -      -14.8106  -99.0000   90.0000 60

#__ type_ start__ end____ width___ exp.time_
  2 omega  -25.00    7.00   0.8000   55.0000
omega____ theta____ kappa____ phi______ frames
    -      -14.8106  -99.0000    0.0000 40

#__ type_ start__ end____ width___ exp.time_
  3 omega  -51.00   27.40   0.8000   55.0000
omega____ theta____ kappa____ phi______ frames
    -       16.6856  -38.0000   30.0000 98

#__ type_ start__ end____ width___ exp.time_
  4 omega   54.00   89.20   0.8000   55.0000
omega____ theta____ kappa____ phi______ frames
    -       16.6856 -178.0000   30.0000 44

#__ type_ start__ end____ width___ exp.time_
  5 omega  -15.00   53.00   0.8000   55.0000
omega____ theta____ kappa____ phi______ frames
    -       16.6856  -99.0000 -120.0000 85

#__ type_ start__ end____ width___ exp.time_
  6 omega  -35.00   85.00   0.8000   55.0000
omega____ theta____ kappa____ phi______ frames
    -       16.6856    0.0000 -120.0000 150
;
_diffrn_measurement_device 'four-circle diffractometer'
_diffrn_measurement_device_type 'Xcalibur, Eos'
_diffrn_measurement_method '\w scans'
_diffrn_orient_matrix_UB_11 -0.0409718000
_diffrn_orient_matrix_UB_12 0.0757025000
_diffrn_orient_matrix_UB_13 0.0000918000
_diffrn_orient_matrix_UB_21 0.0234618000
_diffrn_orient_matrix_UB_22 0.0210507000
_diffrn_orient_matrix_UB_23 -0.0597144000
_diffrn_orient_matrix_UB_31 -0.0864479000
_diffrn_orient_matrix_UB_32 -0.0005035000
_diffrn_orient_matrix_UB_33 -0.0072572000
_diffrn_radiation_monochromator graphite
_diffrn_radiation_probe x-ray
_diffrn_radiation_type MoK\a
_diffrn_radiation_wavelength 0.71073
_diffrn_reflns_av_R_equivalents 0.0194
_diffrn_reflns_av_unetI/netI 0.0424
_diffrn_reflns_Laue_measured_fraction_full 0.998
_diffrn_reflns_Laue_measured_fraction_max 0.998
_diffrn_reflns_limit_h_max 9
_diffrn_reflns_limit_h_min -9
_diffrn_reflns_limit_k_max 12
_diffrn_reflns_limit_k_min -12
_diffrn_reflns_limit_l_max 15
_diffrn_reflns_limit_l_min -15
_diffrn_reflns_number 7194
_diffrn_reflns_point_group_measured_fraction_full 0.998
_diffrn_reflns_point_group_measured_fraction_max 0.998
_diffrn_reflns_theta_full 25.242
_diffrn_reflns_theta_max 26.369
_diffrn_reflns_theta_min 2.917
_diffrn_source 'Enhance (Mo) X-ray Source'
_exptl_absorpt_coefficient_mu 0.377
_exptl_absorpt_correction_T_max 1.00000
_exptl_absorpt_correction_T_min 0.90264
_exptl_absorpt_correction_type multi-scan
_exptl_absorpt_process_details
;
CrysAlisPro, Agilent Technologies,
Version 1.171.37.35 (release 13-08-2014 CrysAlis171 .NET)
(compiled Aug 13 2014,18:06:01)
Empirical absorption correction using spherical harmonics,
 implemented in SCALE3 ABSPACK scaling algorithm.
;
_exptl_crystal_density_diffrn 1.492
_exptl_crystal_density_method 'not measured'
_exptl_crystal_F_000 404
_exptl_crystal_size_max 0.3
_exptl_crystal_size_mid 0.25
_exptl_crystal_size_min 0.02
_refine_diff_density_max 0.665
_refine_diff_density_min -0.500
_refine_diff_density_rms 0.051
_refine_ls_extinction_method none
_refine_ls_goodness_of_fit_ref 1.098
_refine_ls_hydrogen_treatment mixed
_refine_ls_matrix_type full
_refine_ls_number_parameters 240
_refine_ls_number_reflns 3544
_refine_ls_number_restraints 0
_refine_ls_restrained_S_all 1.098
_refine_ls_R_factor_all 0.0752
_refine_ls_R_factor_gt 0.0492
_refine_ls_shift/su_max 0.000
_refine_ls_shift/su_mean 0.000
_refine_ls_structure_factor_coef Fsqd
_refine_ls_weighting_details 'w=1/[\s^2^(Fo^2^)+(0.0621P)^2^+0.1340P] where P=(Fo^2^+2Fc^2^)/3'
_refine_ls_weighting_scheme calc
_refine_ls_wR_factor_gt 0.1246
_refine_ls_wR_factor_ref 0.1343
_reflns_Friedel_coverage 0.000
_reflns_number_gt 2457
_reflns_number_total 3544
_reflns_threshold_expression 'I > 2\s(I)'
_cod_data_source_file c8ob00577j3.cif
_cod_data_source_block 170525_s3_wz
_cod_depositor_comments 'Adding full bibliography for 7156172.cif.'
_cod_database_code 7156172
_shelx_shelxl_version_number 2014/7
_chemical_oxdiff_formula c12h12n2o3cl1s1
_shelx_space_group_comment
;
The symmetry employed for this shelxl refinement is uniquely defined
by the following loop, which should always be used as a source of
symmetry information in preference to the above space-group names.
They are only intended as comments.
;
_shelx_estimated_absorpt_t_max 0.993
_shelx_estimated_absorpt_t_min 0.895
_reflns_odcompleteness_completeness 99.86
_reflns_odcompleteness_iscentric 1
_reflns_odcompleteness_theta 26.32
_olex2_refinement_description
;
1. Fixed Uiso
 At 1.2 times of:
  All C(H) groups, All C(H,H) groups
 At 1.5 times of:
  All C(H,H,H) groups
2.a Secondary CH2 refined with riding coordinates:
 C10(H10A,H10B), C13(H13A,H13B)
2.b Aromatic/amide H refined with riding coordinates:
 C4(H4), C5(H5), C6(H6)
2.c Idealised Me refined as rotating group:
 C11(H11A,H11B,H11C), C14(H14A,H14B,H14C)
;
_olex2_submission_special_instructions 'No special instructions were received'

loop_
_space_group_symop_operation_xyz
'x, y, z'
'-x, -y, -z'

loop_
_atom_site_label
_atom_site_type_symbol
_atom_site_fract_x
_atom_site_fract_y
_atom_site_fract_z
_atom_site_U_iso_or_equiv
_atom_site_adp_type
_atom_site_occupancy
_atom_site_site_symmetry_order
_atom_site_calc_flag
_atom_site_refinement_flags_posn
Cl1 Cl 1.34954(11) 0.38448(9) 0.35120(8) 0.0646(3) Uani 1 1 d .
S1 S 1.23215(9) 0.75436(8) 0.25246(6) 0.0414(2) Uani 1 1 d .
O1 O 1.3754(3) 0.7092(2) 0.16535(18) 0.0586(6) Uani 1 1 d .
O2 O 1.2846(3) 0.7696(3) 0.34734(18) 0.0578(6) Uani 1 1 d .
O3 O 0.7745(3) 1.2311(3) 0.3639(2) 0.0665(6) Uani 1 1 d .
O4 O 0.8091(3) 1.2085(2) 0.18830(18) 0.0537(5) Uani 1 1 d .
O5 O 0.8140(3) 0.9711(3) 0.06008(17) 0.0582(6) Uani 1 1 d .
O6 O 0.5827(2) 1.0244(2) 0.19931(17) 0.0477(5) Uani 1 1 d .
N1 N 1.0744(3) 0.9086(3) 0.1965(2) 0.0407(6) Uani 1 1 d .
H1 H 1.087(4) 0.924(3) 0.131(2) 0.044(9) Uiso 1 1 d .
N2 N 0.7812(4) 0.9288(3) 0.4426(2) 0.0536(6) Uani 1 1 d .
N3 N 0.7308(6) 0.9950(4) 0.5256(3) 0.0759(10) Uani 1 1 d .
H3A H 0.728(5) 1.091(5) 0.504(3) 0.076(12) Uiso 1 1 d .
H3B H 0.701(7) 0.948(6) 0.583(5) 0.14(2) Uiso 1 1 d .
C1 C 1.1209(4) 0.4996(3) 0.3458(2) 0.0424(7) Uani 1 1 d .
C2 C 1.0803(3) 0.6504(3) 0.3035(2) 0.0361(6) Uani 1 1 d .
C3 C 0.8981(3) 0.7463(3) 0.3020(2) 0.0331(6) Uani 1 1 d .
C4 C 0.7544(4) 0.6883(3) 0.3417(2) 0.0428(7) Uani 1 1 d .
H4 H 0.6315 0.7505 0.3416 0.051 Uiso 1 1 calc R
C5 C 0.7967(4) 0.5370(3) 0.3815(3) 0.0514(8) Uani 1 1 d .
H5 H 0.7005 0.4977 0.4072 0.062 Uiso 1 1 calc R
C6 C 0.9779(4) 0.4417(3) 0.3842(3) 0.0505(8) Uani 1 1 d .
H6 H 1.0030 0.3399 0.4117 0.061 Uiso 1 1 calc R
C7 C 0.8841(3) 0.9099(3) 0.2507(2) 0.0355(6) Uani 1 1 d .
C8 C 0.8184(3) 0.9978(3) 0.3387(2) 0.0370(6) Uani 1 1 d .
C9 C 0.7996(4) 1.1558(3) 0.3006(3) 0.0444(7) Uani 1 1 d .
C10 C 0.7852(5) 1.3657(4) 0.1413(3) 0.0678(10) Uani 1 1 d .
H10A H 0.8773 1.3897 0.1638 0.081 Uiso 1 1 calc R
H10B H 0.6626 1.4253 0.1683 0.081 Uiso 1 1 calc R
C11 C 0.8091(7) 1.3947(5) 0.0153(4) 0.1070(16) Uani 1 1 d .
H11A H 0.8061 1.4951 -0.0196 0.161 Uiso 1 1 calc GR
H11B H 0.7103 1.3793 -0.0061 0.161 Uiso 1 1 calc GR
H11C H 0.9261 1.3283 -0.0093 0.161 Uiso 1 1 calc GR
C12 C 0.7581(4) 0.9739(3) 0.1573(2) 0.0413(6) Uani 1 1 d .
C13 C 0.4479(4) 1.0870(5) 0.1173(3) 0.0714(10) Uani 1 1 d .
H13A H 0.4975 1.1436 0.0467 0.086 Uiso 1 1 calc R
H13B H 0.4264 1.0075 0.1017 0.086 Uiso 1 1 calc R
C14 C 0.2789(6) 1.1797(5) 0.1616(4) 0.1025(16) Uani 1 1 d .
H14A H 0.1932 1.2226 0.1068 0.154 Uiso 1 1 calc GR
H14B H 0.3010 1.2571 0.1786 0.154 Uiso 1 1 calc GR
H14C H 0.2274 1.1224 0.2297 0.154 Uiso 1 1 calc GR

loop_
_atom_site_aniso_label
_atom_site_aniso_U_11
_atom_site_aniso_U_22
_atom_site_aniso_U_33
_atom_site_aniso_U_23
_atom_site_aniso_U_13
_atom_site_aniso_U_12
Cl1 0.0540(5) 0.0459(5) 0.0726(6) -0.0116(4) -0.0055(4) 0.0013(3)
S1 0.0334(4) 0.0420(4) 0.0468(4) -0.0096(3) -0.0028(3) -0.0136(3)
O1 0.0406(11) 0.0585(15) 0.0626(14) -0.0143(11) 0.0093(10) -0.0125(10)
O2 0.0545(12) 0.0673(15) 0.0617(14) -0.0127(11) -0.0203(11) -0.0271(11)
O3 0.0918(17) 0.0444(14) 0.0717(16) -0.0255(12) -0.0142(13) -0.0207(12)
O4 0.0675(13) 0.0337(12) 0.0551(13) -0.0034(10) -0.0075(10) -0.0190(10)
O5 0.0625(13) 0.0689(16) 0.0377(12) -0.0141(11) -0.0050(10) -0.0169(11)
O6 0.0385(10) 0.0559(13) 0.0487(12) -0.0166(10) -0.0127(9) -0.0091(9)
N1 0.0373(12) 0.0407(14) 0.0396(15) -0.0060(11) 0.0008(11) -0.0155(10)
N2 0.0729(17) 0.0462(16) 0.0404(14) -0.0136(12) -0.0073(13) -0.0165(13)
N3 0.121(3) 0.060(2) 0.0451(19) -0.0204(17) -0.0046(19) -0.027(2)
C1 0.0423(15) 0.0387(16) 0.0428(16) -0.0137(13) -0.0052(12) -0.0075(12)
C2 0.0383(14) 0.0373(15) 0.0342(14) -0.0106(12) -0.0026(11) -0.0143(12)
C3 0.0373(13) 0.0316(14) 0.0316(13) -0.0096(11) -0.0037(11) -0.0121(11)
C4 0.0371(14) 0.0452(17) 0.0490(17) -0.0138(14) -0.0042(12) -0.0164(13)
C5 0.0539(18) 0.0494(19) 0.062(2) -0.0175(15) -0.0001(15) -0.0310(16)
C6 0.063(2) 0.0335(16) 0.0566(19) -0.0132(14) -0.0039(15) -0.0192(15)
C7 0.0329(13) 0.0345(15) 0.0378(15) -0.0070(12) -0.0039(11) -0.0122(11)
C8 0.0358(14) 0.0314(15) 0.0425(16) -0.0077(12) -0.0082(12) -0.0098(11)
C9 0.0404(15) 0.0400(17) 0.0533(18) -0.0139(14) -0.0061(13) -0.0125(13)
C10 0.074(2) 0.0366(19) 0.079(3) 0.0006(17) -0.0069(19) -0.0190(16)
C11 0.152(4) 0.077(3) 0.090(3) 0.023(3) -0.048(3) -0.054(3)
C12 0.0433(15) 0.0378(16) 0.0421(17) -0.0092(13) -0.0067(13) -0.0132(13)
C13 0.053(2) 0.096(3) 0.072(2) -0.037(2) -0.0257(18) -0.0103(19)
C14 0.077(3) 0.105(4) 0.127(4) -0.045(3) -0.059(3) 0.009(2)

loop_
_atom_type_symbol
_atom_type_description
_atom_type_scat_dispersion_real
_atom_type_scat_dispersion_imag
_atom_type_scat_source
C C 0.0033 0.0016 'International Tables Vol C Tables 4.2.6.8 and 6.1.1.4'
H H 0.0000 0.0000 'International Tables Vol C Tables 4.2.6.8 and 6.1.1.4'
Cl Cl 0.1484 0.1585 'International Tables Vol C Tables 4.2.6.8 and 6.1.1.4'
N N 0.0061 0.0033 'International Tables Vol C Tables 4.2.6.8 and 6.1.1.4'
O O 0.0106 0.0060 'International Tables Vol C Tables 4.2.6.8 and 6.1.1.4'
S S 0.1246 0.1234 'International Tables Vol C Tables 4.2.6.8 and 6.1.1.4'

loop_
_geom_angle_atom_site_label_1
_geom_angle_atom_site_label_2
_geom_angle_atom_site_label_3
_geom_angle
O1 S1 O2 117.74(13)
O1 S1 N1 109.25(13)
O1 S1 C2 114.61(13)
O2 S1 N1 109.69(14)
O2 S1 C2 108.21(12)
N1 S1 C2 94.93(12)
C9 O4 C10 117.2(2)
C12 O6 C13 115.7(2)
S1 N1 H1 111(2)
C7 N1 S1 111.48(17)
C7 N1 H1 113(2)
C8 N2 N3 121.7(3)
N2 N3 H3A 115(2)
N2 N3 H3B 114(4)
H3A N3 H3B 130(5)
C2 C1 Cl1 120.1(2)
C2 C1 C6 119.3(3)
C6 C1 Cl1 120.6(2)
C1 C2 S1 129.2(2)
C1 C2 C3 121.5(2)
C3 C2 S1 109.2(2)
C2 C3 C7 113.0(2)
C4 C3 C2 119.1(2)
C4 C3 C7 127.8(2)
C3 C4 H4 120.6
C5 C4 C3 118.8(3)
C5 C4 H4 120.6
C4 C5 H5 119.0
C4 C5 C6 122.0(3)
C6 C5 H5 119.0
C1 C6 C5 119.1(3)
C1 C6 H6 120.4
C5 C6 H6 120.4
N1 C7 C3 105.8(2)
N1 C7 C8 109.4(2)
N1 C7 C12 108.3(2)
C8 C7 C3 113.1(2)
C8 C7 C12 112.8(2)
C12 C7 C3 107.2(2)
N2 C8 C7 117.6(2)
N2 C8 C9 124.0(3)
C9 C8 C7 118.5(2)
O3 C9 O4 123.4(3)
O3 C9 C8 124.0(3)
O4 C9 C8 112.6(2)
O4 C10 H10A 110.4
O4 C10 H10B 110.4
O4 C10 C11 106.6(3)
H10A C10 H10B 108.6
C11 C10 H10A 110.4
C11 C10 H10B 110.4
C10 C11 H11A 109.5
C10 C11 H11B 109.5
C10 C11 H11C 109.5
H11A C11 H11B 109.5
H11A C11 H11C 109.5
H11B C11 H11C 109.5
O5 C12 O6 125.4(3)
O5 C12 C7 123.6(2)
O6 C12 C7 110.9(2)
O6 C13 H13A 109.7
O6 C13 H13B 109.7
H13A C13 H13B 108.2
C14 C13 O6 110.0(3)
C14 C13 H13A 109.7
C14 C13 H13B 109.7
C13 C14 H14A 109.5
C13 C14 H14B 109.5
C13 C14 H14C 109.5
H14A C14 H14B 109.5
H14A C14 H14C 109.5
H14B C14 H14C 109.5

loop_
_geom_bond_atom_site_label_1
_geom_bond_atom_site_label_2
_geom_bond_distance
Cl1 C1 1.732(3)
S1 O1 1.422(2)
S1 O2 1.424(2)
S1 N1 1.640(3)
S1 C2 1.760(3)
O3 C9 1.210(3)
O4 C9 1.331(3)
O4 C10 1.459(3)
O5 C12 1.204(3)
O6 C12 1.315(3)
O6 C13 1.474(4)
N1 H1 0.77(3)
N1 C7 1.485(3)
N2 N3 1.325(4)
N2 C8 1.288(3)
N3 H3A 0.91(4)
N3 H3B 0.77(5)
C1 C2 1.376(4)
C1 C6 1.377(4)
C2 C3 1.390(4)
C3 C4 1.384(3)
C3 C7 1.538(4)
C4 H4 0.9300
C4 C5 1.377(4)
C5 H5 0.9300
C5 C6 1.383(4)
C6 H6 0.9300
C7 C8 1.520(4)
C7 C12 1.533(4)
C8 C9 1.471(4)
C10 H10A 0.9700
C10 H10B 0.9700
C10 C11 1.494(5)
C11 H11A 0.9600
C11 H11B 0.9600
C11 H11C 0.9600
C13 H13A 0.9700
C13 H13B 0.9700
C13 C14 1.411(5)
C14 H14A 0.9600
C14 H14B 0.9600
C14 H14C 0.9600

loop_
_geom_torsion_atom_site_label_1
_geom_torsion_atom_site_label_2
_geom_torsion_atom_site_label_3
_geom_torsion_atom_site_label_4
_geom_torsion
Cl1 C1 C2 S1 -1.3(4)
Cl1 C1 C2 C3 -177.5(2)
Cl1 C1 C6 C5 178.3(2)
S1 N1 C7 C3 -23.2(3)
S1 N1 C7 C8 98.8(2)
S1 N1 C7 C12 -137.8(2)
S1 C2 C3 C4 -178.25(19)
S1 C2 C3 C7 3.4(3)
O1 S1 N1 C7 141.17(19)
O1 S1 C2 C1 54.3(3)
O1 S1 C2 C3 -129.1(2)
O2 S1 N1 C7 -88.4(2)
O2 S1 C2 C1 -79.3(3)
O2 S1 C2 C3 97.3(2)
N1 S1 C2 C1 168.1(3)
N1 S1 C2 C3 -15.3(2)
N1 C7 C8 N2 -118.3(3)
N1 C7 C8 C9 62.2(3)
N1 C7 C12 O5 24.6(4)
N1 C7 C12 O6 -158.6(2)
N2 C8 C9 O3 11.5(5)
N2 C8 C9 O4 -167.1(3)
N3 N2 C8 C7 177.1(3)
N3 N2 C8 C9 -3.5(5)
C1 C2 C3 C4 -1.4(4)
C1 C2 C3 C7 -179.7(2)
C2 S1 N1 C7 23.0(2)
C2 C1 C6 C5 -1.3(4)
C2 C3 C4 C5 -0.1(4)
C2 C3 C7 N1 11.9(3)
C2 C3 C7 C8 -107.8(2)
C2 C3 C7 C12 127.2(2)
C3 C4 C5 C6 0.9(4)
C3 C7 C8 N2 -0.7(3)
C3 C7 C8 C9 179.8(2)
C3 C7 C12 O5 -89.0(3)
C3 C7 C12 O6 87.7(3)
C4 C3 C7 N1 -166.3(2)
C4 C3 C7 C8 74.0(3)
C4 C3 C7 C12 -51.0(3)
C4 C5 C6 C1 -0.2(5)
C6 C1 C2 S1 178.3(2)
C6 C1 C2 C3 2.1(4)
C7 C3 C4 C5 177.9(3)
C7 C8 C9 O3 -169.0(3)
C7 C8 C9 O4 12.4(3)
C8 C7 C12 O5 145.8(3)
C8 C7 C12 O6 -37.4(3)
C9 O4 C10 C11 177.9(3)
C10 O4 C9 O3 -0.8(4)
C10 O4 C9 C8 177.8(2)
C12 O6 C13 C14 -160.3(4)
C12 C7 C8 N2 121.2(3)
C12 C7 C8 C9 -58.3(3)
C13 O6 C12 O5 -2.5(4)
C13 O6 C12 C7 -179.2(3)
